data_7020204
loop_
_publ_author_name
'Hector, Andrew L.'
'Jolleys, Andrew'
'Levason, William'
'Reid, Gillian'

_publ_section_title
;
 TeX4 (X = F, Cl, Br) as Lewis acids--complexes with soft thio- and
 seleno-ether ligands.
;
_journal_issue 36
_journal_name_full 'Dalton transactions (Cambridge, England : 2003)'
_journal_page_first 10988
_journal_page_last 10999
_journal_paper_doi 10.1039/c2dt30968h
_journal_volume 41
_journal_year 2012
_chemical_formula_moiety 'C10 H14 Cl4 S2 Te'
_chemical_formula_sum 'C10 H14 Cl4 S2 Te'
_chemical_formula_weight 467.73
_chemical_name_systematic
;
tetrachloro(1,2-bis(methylsulfanylmethyl)benzene-S,S')tellurium(IV)
;
_space_group_IT_number 62
_space_group_name_Hall '-P 2ac 2n'
_symmetry_cell_setting orthorhombic
_symmetry_space_group_name_Hall '-P 2ac 2n'
_symmetry_space_group_name_H-M 'P n m a'
_atom_sites_solution_hydrogens geom
_atom_sites_solution_primary direct
_atom_sites_solution_secondary difmap
_audit_creation_date 2011-12-25
_audit_creation_method 'SHELXL-97 + hand edit'
_cell_angle_alpha 90.00
_cell_angle_beta 90.00
_cell_angle_gamma 90.00
_cell_formula_units_Z 4
_cell_length_a 19.451(3)
_cell_length_b 11.603(2)
_cell_length_c 7.1757(10)
_cell_measurement_reflns_used 2119
_cell_measurement_temperature 120(2)
_cell_measurement_theta_max 27.48
_cell_measurement_theta_min 2.91
_cell_volume 1619.5(4)
_computing_structure_refinement 'SHELXL-97 (Sheldrick, 1997)'
_computing_structure_solution 'SHELXS-97 (Sheldrick, 1997)'
_diffrn_ambient_temperature 120(2)
_diffrn_measured_fraction_theta_full 0.994
_diffrn_measured_fraction_theta_max 0.994
_diffrn_measurement_device_type 'Bruker-Nonius APEX II CCD camera on \k-goniostat'
_diffrn_measurement_method '\f & \w scans'
_diffrn_radiation_monochromator '10cm confocal mirrors'
_diffrn_radiation_source 'Bruker-Nonius FR591 rotating anode'
_diffrn_radiation_type MoK\a
_diffrn_radiation_wavelength 0.71073
_diffrn_reflns_av_R_equivalents 0.0287
_diffrn_reflns_av_sigmaI/netI 0.0232
_diffrn_reflns_limit_h_max 25
_diffrn_reflns_limit_h_min -20
_diffrn_reflns_limit_k_max 15
_diffrn_reflns_limit_k_min -13
_diffrn_reflns_limit_l_max 9
_diffrn_reflns_limit_l_min -8
_diffrn_reflns_number 12485
_diffrn_reflns_theta_full 27.47
_diffrn_reflns_theta_max 27.47
_diffrn_reflns_theta_min 3.03
_diffrn_standards_number 0
_exptl_absorpt_coefficient_mu 2.732
_exptl_absorpt_correction_T_max 1.0000
_exptl_absorpt_correction_T_min 0.7971
_exptl_absorpt_correction_type multi-scan
_exptl_absorpt_process_details 'G.M. Sheldrick, (2007). SADABS. Version 2007/2. Bruker AXS Inc.'
_exptl_crystal_colour orange
_exptl_crystal_density_diffrn 1.918
_exptl_crystal_density_method 'not measured'
_exptl_crystal_description block
_exptl_crystal_F_000 904
_exptl_crystal_size_max 0.20
_exptl_crystal_size_mid 0.20
_exptl_crystal_size_min 0.10
_refine_diff_density_max 0.904
_refine_diff_density_min -0.423
_refine_diff_density_rms 0.079
_refine_ls_extinction_method none
_refine_ls_goodness_of_fit_ref 1.131
_refine_ls_hydrogen_treatment constr
_refine_ls_matrix_type full
_refine_ls_number_parameters 83
_refine_ls_number_reflns 1937
_refine_ls_number_restraints 0
_refine_ls_restrained_S_all 1.131
_refine_ls_R_factor_all 0.0215
_refine_ls_R_factor_gt 0.0196
_refine_ls_shift/su_max 0.000
_refine_ls_shift/su_mean 0.000
_refine_ls_structure_factor_coef Fsqd
_refine_ls_weighting_details 'w=1/[\s^2^(Fo^2^)+(0.0000P)^2^+2.0277P] where P=(Fo^2^+2Fc^2^)/3'
_refine_ls_weighting_scheme calc
_refine_ls_wR_factor_gt 0.0419
_refine_ls_wR_factor_ref 0.0428
_reflns_number_gt 1853
_reflns_number_total 1937
_reflns_threshold_expression I>2sigma(I)
_cod_data_source_file c2dt30968h.txt
_cod_data_source_block 11ajj18a
_cod_database_code 7020204

loop_
_symmetry_equiv_pos_as_xyz
'x, y, z'
'-x+1/2, -y, z+1/2'
'x+1/2, -y+1/2, -z+1/2'
'-x, y+1/2, -z'
'-x, -y, -z'
'x-1/2, y, -z-1/2'
'-x-1/2, y-1/2, z-1/2'
'x, -y-1/2, z'

loop_
_atom_site_label
_atom_site_type_symbol
_atom_site_fract_x
_atom_site_fract_y
_atom_site_fract_z
_atom_site_U_iso_or_equiv
_atom_site_adp_type
_atom_site_occupancy
_atom_site_symmetry_multiplicity
_atom_site_calc_flag
_atom_site_refinement_flags
Te1 Te 0.114018(9) 0.2500 0.33856(2) 0.01501(6) Uani 1 2 d S
Cl1 Cl 0.22250(4) 0.2500 0.15035(10) 0.02694(17) Uani 1 2 d S
Cl2 Cl 0.02146(4) 0.2500 0.58127(11) 0.02514(16) Uani 1 2 d S
Cl3 Cl 0.05880(3) 0.10554(4) 0.14648(7) 0.02371(12) Uani 1 1 d .
S1 S 0.16974(2) 0.04907(4) 0.51555(7) 0.01821(11) Uani 1 1 d .
C1 C 0.26249(10) 0.18961(17) 0.6797(3) 0.0162(4) Uani 1 1 d .
C2 C 0.32277(10) 0.13125(18) 0.6300(3) 0.0190(4) Uani 1 1 d .
H2 H 0.3229 0.0494 0.6282 0.023 Uiso 1 1 calc R
C3 C 0.38223(10) 0.19020(19) 0.5836(3) 0.0217(4) Uani 1 1 d .
H3 H 0.4228 0.1490 0.5519 0.026 Uiso 1 1 calc R
C4 C 0.20036(10) 0.11742(17) 0.7282(3) 0.0186(4) Uani 1 1 d .
H4A H 0.1638 0.1667 0.7819 0.022 Uiso 1 1 calc R
H4B H 0.2129 0.0581 0.8213 0.022 Uiso 1 1 calc R
C5 C 0.09853(12) -0.0340(2) 0.6039(3) 0.0291(5) Uani 1 1 d .
H5A H 0.1157 -0.0939 0.6881 0.044 Uiso 1 1 calc R
H5B H 0.0741 -0.0701 0.4998 0.044 Uiso 1 1 calc R
H5C H 0.0671 0.0169 0.6719 0.044 Uiso 1 1 calc R

loop_
_atom_site_aniso_label
_atom_site_aniso_U_11
_atom_site_aniso_U_22
_atom_site_aniso_U_33
_atom_site_aniso_U_23
_atom_site_aniso_U_13
_atom_site_aniso_U_12
Te1 0.01375(10) 0.01653(10) 0.01475(10) 0.000 0.00008(6) 0.000
Cl1 0.0190(3) 0.0434(4) 0.0183(3) 0.000 0.0034(3) 0.000
Cl2 0.0199(3) 0.0271(4) 0.0284(4) 0.000 0.0079(3) 0.000
Cl3 0.0223(3) 0.0211(2) 0.0278(3) -0.0047(2) -0.0068(2) 0.00021(19)
S1 0.0181(2) 0.0180(2) 0.0186(2) -0.00012(19) -0.00142(19) -0.00096(18)
C1 0.0150(9) 0.0228(10) 0.0107(8) -0.0001(7) -0.0014(7) -0.0008(8)
C2 0.0189(10) 0.0212(10) 0.0169(9) 0.0001(8) -0.0009(8) 0.0027(8)
C3 0.0166(10) 0.0293(11) 0.0190(10) -0.0006(9) 0.0011(8) 0.0043(8)
C4 0.0175(9) 0.0235(10) 0.0149(9) 0.0021(8) -0.0006(8) -0.0017(8)
C5 0.0277(11) 0.0270(11) 0.0327(12) 0.0071(10) -0.0026(10) -0.0106(9)

loop_
_atom_type_symbol
_atom_type_description
_atom_type_scat_dispersion_real
_atom_type_scat_dispersion_imag
_atom_type_scat_source
C C 0.0033 0.0016 'International Tables Vol C Tables 4.2.6.8 and 6.1.1.4'
H H 0.0000 0.0000 'International Tables Vol C Tables 4.2.6.8 and 6.1.1.4'
S S 0.1246 0.1234 'International Tables Vol C Tables 4.2.6.8 and 6.1.1.4'
Cl Cl 0.1484 0.1585 'International Tables Vol C Tables 4.2.6.8 and 6.1.1.4'
Te Te -0.5308 1.6751 'International Tables Vol C Tables 4.2.6.8 and 6.1.1.4'

loop_
_geom_angle_atom_site_label_1
_geom_angle_atom_site_label_2
_geom_angle_atom_site_label_3
_geom_angle
_geom_angle_site_symmetry_1
_geom_angle_site_symmetry_3
Cl3 Te1 Cl3 87.62(3) . 8_565
Cl3 Te1 Cl2 94.41(2) . .
Cl3 Te1 Cl2 94.41(2) 8_565 .
Cl3 Te1 Cl1 93.83(2) . .
Cl3 Te1 Cl1 93.83(2) 8_565 .
Cl2 Te1 Cl1 168.57(3) . .
Cl3 Te1 S1 169.289(17) . 8_565
Cl3 Te1 S1 81.776(19) 8_565 8_565
Cl2 Te1 S1 87.919(16) . 8_565
Cl1 Te1 S1 85.436(16) . 8_565
Cl3 Te1 S1 81.776(19) . .
Cl3 Te1 S1 169.289(17) 8_565 .
Cl2 Te1 S1 87.919(16) . .
Cl1 Te1 S1 85.436(16) . .
S1 Te1 S1 108.78(2) 8_565 .
C5 S1 C4 100.92(10) . .
C5 S1 Te1 107.46(8) . .
C4 S1 Te1 98.09(7) . .
C2 C1 C1 118.93(12) . 8_565
C2 C1 C4 117.40(17) . .
C1 C1 C4 123.67(11) 8_565 .
C3 C2 C1 121.46(19) . .
C3 C2 H2 119.3 . .
C1 C2 H2 119.3 . .
C2 C3 C3 119.61(12) . 8_565
C2 C3 H3 120.2 . .
C3 C3 H3 120.2 8_565 .
C1 C4 S1 108.08(13) . .
C1 C4 H4A 110.1 . .
S1 C4 H4A 110.1 . .
C1 C4 H4B 110.1 . .
S1 C4 H4B 110.1 . .
H4A C4 H4B 108.4 . .
S1 C5 H5A 109.5 . .
S1 C5 H5B 109.5 . .
H5A C5 H5B 109.5 . .
S1 C5 H5C 109.5 . .
H5A C5 H5C 109.5 . .
H5B C5 H5C 109.5 . .

loop_
_geom_bond_atom_site_label_1
_geom_bond_atom_site_label_2
_geom_bond_distance
_geom_bond_site_symmetry_2
Te1 Cl3 2.4213(6) .
Te1 Cl3 2.4213(6) 8_565
Te1 Cl2 2.5049(8) .
Te1 Cl1 2.5052(8) .
Te1 S1 2.8675(6) 8_565
Te1 S1 2.8675(6) .
S1 C5 1.803(2) .
S1 C4 1.820(2) .
C1 C2 1.400(3) .
C1 C1 1.401(4) 8_565
C1 C4 1.511(3) .
C2 C3 1.384(3) .
C2 H2 0.9500 .
C3 C3 1.388(4) 8_565
C3 H3 0.9500 .
C4 H4A 0.9900 .
C4 H4B 0.9900 .
C5 H5A 0.9800 .
C5 H5B 0.9800 .
C5 H5C 0.9800 .

loop_
_geom_torsion_atom_site_label_1
_geom_torsion_atom_site_label_2
_geom_torsion_atom_site_label_3
_geom_torsion_atom_site_label_4
_geom_torsion
_geom_torsion_site_symmetry_1
_geom_torsion_site_symmetry_4
Cl3 Te1 S1 C5 -60.30(9) . .
Cl3 Te1 S1 C5 -68.39(13) 8_565 .
Cl2 Te1 S1 C5 34.46(9) . .
Cl1 Te1 S1 C5 -154.85(9) . .
S1 Te1 S1 C5 121.55(9) 8_565 .
Cl3 Te1 S1 C4 -164.50(7) . .
Cl3 Te1 S1 C4 -172.59(11) 8_565 .
Cl2 Te1 S1 C4 -69.74(7) . .
Cl1 Te1 S1 C4 100.95(7) . .
S1 Te1 S1 C4 17.35(7) 8_565 .
C1 C1 C2 C3 0.9(2) 8_565 .
C4 C1 C2 C3 -179.96(18) . .
C1 C2 C3 C3 -0.9(2) . 8_565
C2 C1 C4 S1 -69.68(19) . .
C1 C1 C4 S1 109.47(10) 8_565 .
C5 S1 C4 C1 178.57(14) . .
Te1 S1 C4 C1 -71.80(13) . .
